data_1560077
loop_
_publ_author_name
'Diment, Wilfred T.'
'St\"o\&ser, Tim'
'Kerr, Ryan W. F.'
'Phanopoulos, Andreas'
'Durr, Christopher B.'
'Williams, Charlotte K.'

_publ_section_title
;
 Ortho-vanillin derived Al(iii) and Co(iii) catalyst systems for
 switchable catalysis using \e-decalactone, phthalic anhydride and
 cyclohexene oxide
;
_journal_issue 5
_journal_name_full 'Catalysis Science &amp; Technology'
_journal_page_first 1737
_journal_page_last 1745
_journal_paper_doi 10.1039/D0CY02164D
_journal_volume 11
_journal_year 2021
_chemical_formula_moiety 'C23 H29 Al N2 O4'
_chemical_formula_sum 'C23 H29 Al N2 O4'
_chemical_formula_weight 424.46
_space_group_crystal_system orthorhombic
_space_group_IT_number 19
_space_group_name_Hall 'P 2ac 2ab'
_space_group_name_H-M_alt 'P 21 21 21'
_atom_sites_solution_hydrogens geom
_audit_creation_date 2020-10-23
_audit_creation_method
;
Olex2 1.2
(compiled 2018.05.29 svn.r3508 for OlexSys, GUI svn.r5506)
;
_audit_update_record
;
2020-11-02 deposited with the CCDC.	2020-12-21 downloaded from the CCDC.
;
_cell_angle_alpha 90
_cell_angle_beta 90
_cell_angle_gamma 90
_cell_formula_units_Z 4
_cell_length_a 7.86900(10)
_cell_length_b 15.7511(2)
_cell_length_c 17.6113(3)
_cell_measurement_reflns_used 6530
_cell_measurement_temperature 149.98(18)
_cell_measurement_theta_max 75.7260
_cell_measurement_theta_min 3.7280
_cell_volume 2182.84(5)
_computing_cell_refinement 'CrysAlisPro 1.171.38.43b (Rigaku OD, 2015)'
_computing_data_collection 'CrysAlisPro 1.171.38.43b (Rigaku OD, 2015)'
_computing_data_reduction 'CrysAlisPro 1.171.38.43b (Rigaku OD, 2015)'
_computing_molecular_graphics 'Olex2 (Dolomanov et al., 2009)'
_computing_publication_material 'Olex2 (Dolomanov et al., 2009)'
_computing_structure_refinement 'ShelXL (Sheldrick, 2015)'
_diffrn_ambient_environment N~2~
_diffrn_ambient_temperature 149.98(18)
_diffrn_detector 'CCD plate'
_diffrn_detector_area_resol_mean 10.4102
_diffrn_detector_type Atlas
_diffrn_measured_fraction_theta_full 1.000
_diffrn_measured_fraction_theta_max 0.990
_diffrn_measurement_details
;
List of Runs (angles in degrees, time in seconds):

  # Type    Start    End  Width  t~exp~   \w     \q     \k     \f   Frames
#--------------------------------------------------------------------------
  1  \w     26.00  59.00   1.00    2.00    --   42.66 -19.00  60.00   33
  2  \w    -93.00 -50.00   1.00    2.00    --  -42.66 127.00 101.00   43
  3  \w   -111.00 -24.00   1.00    2.00    --  -42.66 -57.00-150.00   87
  4  \w     47.00  85.00   1.00    2.00    --  111.00 -45.00 150.00   38
  5  \w     38.00  90.00   1.00    2.00    --  111.00 -30.00  90.00   52
  6  \w     58.00 121.00   1.00    2.00    --  111.00-125.00 120.00   63
  7  \w     37.00  73.00   1.00    2.00    --  111.00 -30.00-180.00   36
  8  \w    150.00 176.00   1.00    2.00    --  111.00 125.00 -30.00   26
  9  \w    137.00 174.00   1.00    2.00    --  111.00 127.00 101.00   37
 10  \w    105.00 131.00   1.00    2.00    --  111.00 127.00 101.00   26
 11  \w     94.00 169.00   1.00    2.00    --  111.00 125.00 120.00   75
 12  \w     98.00 124.00   1.00    2.00    --  111.00 125.00 -30.00   26
 13  \w    -23.00  14.00   1.00    2.00    --  -42.66  77.00   0.00   37
 14  \w     46.00  81.00   1.00    2.00    --  111.00 -77.00 -60.00   35
 15  \w    145.00 173.00   1.00    2.00    --  111.00 125.00-150.00   28
 16  \w     86.00 141.00   1.00    2.00    --  111.00  61.00  90.00   55
 17  \w     78.00  99.00   1.00    2.00    --  111.00 -95.00   0.00   21
;
_diffrn_measurement_device 'four-circle diffractometer'
_diffrn_measurement_device_type 'SuperNova, Dual, Cu at zero, Atlas'
_diffrn_measurement_method '\w scans'
_diffrn_orient_matrix_type 'CrysAlisPro convention (1999,Acta A55,543-557)'
_diffrn_orient_matrix_UB_11 -0.0855342000
_diffrn_orient_matrix_UB_12 0.0105132000
_diffrn_orient_matrix_UB_13 -0.0781158000
_diffrn_orient_matrix_UB_21 -0.1756425000
_diffrn_orient_matrix_UB_22 0.0016011000
_diffrn_orient_matrix_UB_23 0.0386889000
_diffrn_orient_matrix_UB_31 0.0121773000
_diffrn_orient_matrix_UB_32 0.0971886000
_diffrn_orient_matrix_UB_33 0.0078605000
_diffrn_radiation_monochromator mirror
_diffrn_radiation_probe x-ray
_diffrn_radiation_type CuK\a
_diffrn_radiation_wavelength 1.54184
_diffrn_reflns_av_R_equivalents 0.0340
_diffrn_reflns_av_unetI/netI 0.0358
_diffrn_reflns_Laue_measured_fraction_full 1.000
_diffrn_reflns_Laue_measured_fraction_max 0.990
_diffrn_reflns_limit_h_max 9
_diffrn_reflns_limit_h_min -8
_diffrn_reflns_limit_k_max 19
_diffrn_reflns_limit_k_min -15
_diffrn_reflns_limit_l_max 21
_diffrn_reflns_limit_l_min -22
_diffrn_reflns_number 9972
_diffrn_reflns_point_group_measured_fraction_full 0.951
_diffrn_reflns_point_group_measured_fraction_max 0.929
_diffrn_reflns_theta_full 67.684
_diffrn_reflns_theta_max 75.942
_diffrn_reflns_theta_min 3.765
_diffrn_source 'micro-focus sealed X-ray tube'
_diffrn_source_type 'SuperNova (Cu) X-ray Source'
_exptl_absorpt_coefficient_mu 1.075
_exptl_absorpt_correction_T_max 1.00000
_exptl_absorpt_correction_T_min 0.75048
_exptl_absorpt_correction_type multi-scan
_exptl_absorpt_process_details
;
CrysAlisPro 1.171.38.43b (Rigaku Oxford Diffraction, 2015)
Empirical absorption correction using spherical harmonics,
 implemented in SCALE3 ABSPACK scaling algorithm.
;
_exptl_crystal_colour 'clear light yellow'
_exptl_crystal_colour_lustre clear
_exptl_crystal_colour_modifier light
_exptl_crystal_colour_primary yellow
_exptl_crystal_density_diffrn 1.292
_exptl_crystal_description cube
_exptl_crystal_F_000 904
_exptl_crystal_size_max 0.241
_exptl_crystal_size_mid 0.174
_exptl_crystal_size_min 0.166
_refine_diff_density_max 0.308
_refine_diff_density_min -0.248
_refine_diff_density_rms 0.050
_refine_ls_abs_structure_details
;
 Flack x determined using 1541 quotients [(I+)-(I-)]/[(I+)+(I-)]
 (Parsons, Flack and Wagner, Acta Cryst. B69 (2013) 249-259).
;
_refine_ls_abs_structure_Flack 0.02(2)
_refine_ls_extinction_method none
_refine_ls_goodness_of_fit_ref 1.039
_refine_ls_hydrogen_treatment constr
_refine_ls_matrix_type full
_refine_ls_number_parameters 276
_refine_ls_number_reflns 4237
_refine_ls_number_restraints 0
_refine_ls_restrained_S_all 1.039
_refine_ls_R_factor_all 0.0391
_refine_ls_R_factor_gt 0.0362
_refine_ls_shift/su_max 0.000
_refine_ls_shift/su_mean 0.000
_refine_ls_structure_factor_coef Fsqd
_refine_ls_weighting_details 'w=1/[\s^2^(Fo^2^)+(0.0601P)^2^+0.4573P] where P=(Fo^2^+2Fc^2^)/3'
_refine_ls_weighting_scheme calc
_refine_ls_wR_factor_gt 0.0957
_refine_ls_wR_factor_ref 0.0980
_reflns_Friedel_coverage 0.644
_reflns_Friedel_fraction_full 0.884
_reflns_Friedel_fraction_max 0.848
_reflns_number_gt 4049
_reflns_number_total 4237
_reflns_threshold_expression 'I > 2\s(I)'
_cod_data_source_file d0cy02164d2.cif
_cod_data_source_block 062ckw17
_cod_depositor_comments 'Adding full bibliography for 1560075--1560077.cif.'
_cod_database_code 1560077
_shelx_shelxl_version_number 2018/3
_chemical_oxdiff_formula 'Al1 C23 H29 N2 O4'
_shelx_space_group_comment
;
The symmetry employed for this shelxl refinement is uniquely defined
by the following loop, which should always be used as a source of
symmetry information in preference to the above space-group names.
They are only intended as comments.
;
_shelx_estimated_absorpt_t_max 0.842
_shelx_estimated_absorpt_t_min 0.782
_reflns_odcompleteness_completeness 99.92
_reflns_odcompleteness_iscentric 1
_reflns_odcompleteness_theta 74.33
_olex2_refinement_description
;
1. Fixed Uiso
 At 1.2 times of:
  All C(H) groups, All C(H,H) groups
 At 1.5 times of:
  All C(H,H,H) groups
2.a Secondary CH2 refined with riding coordinates:
 C9(H9A,H9B), C13(H13A,H13B), C22(H22A,H22B)
2.b Aromatic/amide H refined with riding coordinates:
 C5(H5), C6(H6), C7(H7), C8(H8), C14(H14), C16(H16), C17(H17), C18(H18)
2.c Idealised Me refined as rotating group:
 C1(H1A,H1B,H1C), C11(H11A,H11B,H11C), C12(H12A,H12B,H12C), C21(H21A,H21B,
 H21C), C23(H23A,H23B,H23C)
;
_ins_header
;
TITL 062ckw17 in P2(1)2(1)2(1) 
REM P2(1)2(1)2(1) (#19 in standard setting)
CELL 1.54184   7.868963  15.751133  17.611285  90.0000  90.0000  90.0000
ZERR    4.00   0.000138   0.000208   0.000267   0.0000   0.0000   0.0000
LATT -1
SYMM -x+1/2,-y, z+1/2 
SYMM -x, y+1/2,-z+1/2 
SYMM  x+1/2,-y+1/2,-z 
SFAC C H N O Al
UNIT 92.00 116.00 8.00 16.00 4.00
TREF
HKLF 4
END
;
_olex2_submission_original_sample_id 062ckw17
_olex2_submission_special_instructions 'No special instructions were received'
_oxdiff_exptl_absorpt_empirical_details
;
Empirical correction (ABSPACK) includes:
- Absorption correction using spherical harmonics
- Frame scaling
- Detector area scaling
;
_oxdiff_exptl_absorpt_empirical_full_max 1.269
_oxdiff_exptl_absorpt_empirical_full_min 0.806

loop_
_space_group_symop_operation_xyz
'x, y, z'
'-x+1/2, -y, z+1/2'
'-x, y+1/2, -z+1/2'
'x+1/2, -y+1/2, -z'

loop_
_atom_site_label
_atom_site_type_symbol
_atom_site_fract_x
_atom_site_fract_y
_atom_site_fract_z
_atom_site_U_iso_or_equiv
_atom_site_adp_type
_atom_site_occupancy
_atom_site_site_symmetry_order
_atom_site_calc_flag
_atom_site_refinement_flags_posn
_atom_site_refinement_flags_adp
_atom_site_refinement_flags_occupancy
_atom_site_disorder_assembly
_atom_site_disorder_group
C1 C 0.2656(4) 0.70627(17) 0.54646(14) 0.0313(6) Uani 1 1 d . . . . .
H1A H 0.300962 0.760670 0.568359 0.047 Uiso 1 1 calc GR . . . .
H1B H 0.302233 0.659867 0.579713 0.047 Uiso 1 1 calc GR . . . .
H1C H 0.141562 0.705182 0.541491 0.047 Uiso 1 1 calc GR . . . .
C2 C 0.3074(3) 0.75797(15) 0.42094(13) 0.0213(5) Uani 1 1 d . . . . .
C3 C 0.3889(3) 0.74634(14) 0.34967(13) 0.0209(5) Uani 1 1 d . . . . .
C4 C 0.3654(3) 0.80892(14) 0.29378(14) 0.0229(5) Uani 1 1 d . . . . .
C5 C 0.2595(3) 0.87958(15) 0.30756(15) 0.0277(5) Uani 1 1 d . . . . .
H5 H 0.243920 0.921351 0.269276 0.033 Uiso 1 1 calc R . . . .
C6 C 0.1792(4) 0.88788(15) 0.37601(17) 0.0316(6) Uani 1 1 d . . . . .
H6 H 0.106217 0.934901 0.384754 0.038 Uiso 1 1 calc R . . . .
C7 C 0.2041(3) 0.82727(16) 0.43355(15) 0.0272(5) Uani 1 1 d . . . . .
H7 H 0.149605 0.834099 0.481295 0.033 Uiso 1 1 calc R . . . .
C8 C 0.4544(3) 0.80538(14) 0.22204(13) 0.0232(5) Uani 1 1 d . . . . .
H8 H 0.441173 0.852001 0.188340 0.028 Uiso 1 1 calc R . . . .
C9 C 0.6331(3) 0.75339(16) 0.12595(13) 0.0263(5) Uani 1 1 d . . . . .
H9A H 0.597994 0.808113 0.103185 0.032 Uiso 1 1 calc R . . . .
H9B H 0.594439 0.707302 0.091860 0.032 Uiso 1 1 calc R . . . .
C10 C 0.8267(4) 0.75087(16) 0.13178(14) 0.0269(5) Uani 1 1 d . . . . .
C11 C 0.8939(4) 0.81939(17) 0.18529(16) 0.0353(6) Uani 1 1 d . . . . .
H11A H 1.018257 0.816672 0.186939 0.053 Uiso 1 1 calc GR . . . .
H11B H 0.848112 0.810089 0.236366 0.053 Uiso 1 1 calc GR . . . .
H11C H 0.858447 0.875378 0.166895 0.053 Uiso 1 1 calc GR . . . .
C12 C 0.8995(4) 0.76428(18) 0.05169(14) 0.0344(6) Uani 1 1 d . . . . .
H12A H 0.863814 0.819875 0.032447 0.052 Uiso 1 1 calc GR . . . .
H12B H 0.857185 0.719653 0.017823 0.052 Uiso 1 1 calc GR . . . .
H12C H 1.023829 0.761853 0.053720 0.052 Uiso 1 1 calc GR . . . .
C13 C 0.8840(4) 0.66272(16) 0.15763(14) 0.0281(5) Uani 1 1 d . . . . .
H13A H 0.848651 0.620773 0.118859 0.034 Uiso 1 1 calc R . . . .
H13B H 1.009679 0.661977 0.159944 0.034 Uiso 1 1 calc R . . . .
C14 C 0.9289(3) 0.61940(14) 0.28354(14) 0.0246(5) Uani 1 1 d . . . . .
H14 H 1.042462 0.636630 0.273633 0.030 Uiso 1 1 calc R . . . .
C15 C 0.8968(3) 0.57756(14) 0.35491(13) 0.0229(5) Uani 1 1 d . . . . .
C16 C 1.0281(3) 0.57355(16) 0.40891(15) 0.0289(5) Uani 1 1 d . . . . .
H16 H 1.131203 0.603433 0.400391 0.035 Uiso 1 1 calc R . . . .
C17 C 1.0077(3) 0.52651(17) 0.47401(15) 0.0303(6) Uani 1 1 d . . . . .
H17 H 1.094664 0.525014 0.511390 0.036 Uiso 1 1 calc R . . . .
C18 C 0.8573(3) 0.48097(16) 0.48443(15) 0.0280(5) Uani 1 1 d . . . . .
H18 H 0.843930 0.447690 0.529015 0.034 Uiso 1 1 calc R . . . .
C19 C 0.7287(3) 0.48296(14) 0.43213(14) 0.0236(5) Uani 1 1 d . . . . .
C20 C 0.7422(3) 0.53282(13) 0.36532(13) 0.0207(4) Uani 1 1 d . . . . .
C21 C 0.4329(4) 0.48120(18) 0.45547(17) 0.0357(6) Uani 1 1 d . . . . .
H21A H 0.437955 0.510555 0.504482 0.054 Uiso 1 1 calc GR . . . .
H21B H 0.335597 0.442359 0.455030 0.054 Uiso 1 1 calc GR . . . .
H21C H 0.420092 0.522998 0.414651 0.054 Uiso 1 1 calc GR . . . .
C22 C 0.4098(4) 0.57405(19) 0.18122(14) 0.0344(6) Uani 1 1 d . . . . .
H22A H 0.327778 0.617985 0.164685 0.041 Uiso 1 1 calc R . . . .
H22B H 0.477389 0.557829 0.136081 0.041 Uiso 1 1 calc R . . . .
C23 C 0.3091(4) 0.49679(18) 0.20608(19) 0.0381(7) Uani 1 1 d . . . . .
H23A H 0.386189 0.448418 0.212364 0.057 Uiso 1 1 calc GR . . . .
H23B H 0.223643 0.483214 0.167486 0.057 Uiso 1 1 calc GR . . . .
H23C H 0.252537 0.508818 0.254470 0.057 Uiso 1 1 calc GR . . . .
N1 N 0.5505(3) 0.74366(12) 0.20042(11) 0.0223(4) Uani 1 1 d . . . . .
N2 N 0.8170(3) 0.63553(12) 0.23185(11) 0.0228(4) Uani 1 1 d . . . . .
O1 O 0.3413(2) 0.69621(11) 0.47334(9) 0.0246(4) Uani 1 1 d . . . . .
O2 O 0.4847(2) 0.67852(10) 0.33942(9) 0.0249(4) Uani 1 1 d . . . . .
O3 O 0.6204(2) 0.53386(10) 0.31471(9) 0.0218(3) Uani 1 1 d . . . . .
O4 O 0.5862(2) 0.43403(11) 0.44416(10) 0.0289(4) Uani 1 1 d . . . . .
Al1 Al 0.56651(9) 0.62707(4) 0.25568(4) 0.01946(16) Uani 1 1 d . . . . .

loop_
_atom_site_aniso_label
_atom_site_aniso_U_11
_atom_site_aniso_U_22
_atom_site_aniso_U_33
_atom_site_aniso_U_23
_atom_site_aniso_U_13
_atom_site_aniso_U_12
C1 0.0325(14) 0.0392(14) 0.0222(11) -0.0018(10) 0.0066(11) 0.0033(12)
C2 0.0184(11) 0.0224(10) 0.0231(11) -0.0019(9) 0.0000(9) -0.0025(9)
C3 0.0195(11) 0.0208(10) 0.0223(10) -0.0048(8) -0.0023(9) -0.0016(9)
C4 0.0218(11) 0.0209(10) 0.0261(11) -0.0020(9) -0.0001(10) -0.0033(9)
C5 0.0275(12) 0.0205(10) 0.0351(12) 0.0027(9) 0.0017(11) 0.0021(10)
C6 0.0300(13) 0.0225(11) 0.0421(14) -0.0037(10) 0.0084(12) 0.0027(10)
C7 0.0249(12) 0.0256(11) 0.0310(12) -0.0052(10) 0.0080(10) -0.0016(10)
C8 0.0254(12) 0.0206(10) 0.0237(10) 0.0020(8) -0.0028(10) -0.0003(9)
C9 0.0321(13) 0.0280(11) 0.0189(10) 0.0013(9) 0.0016(10) 0.0024(10)
C10 0.0311(14) 0.0291(11) 0.0204(11) -0.0001(9) 0.0033(10) -0.0002(11)
C11 0.0376(15) 0.0348(13) 0.0337(13) -0.0042(11) 0.0052(12) -0.0064(12)
C12 0.0405(16) 0.0379(14) 0.0250(12) 0.0034(10) 0.0093(12) 0.0013(13)
C13 0.0266(13) 0.0335(12) 0.0242(11) 0.0002(9) 0.0054(10) 0.0040(10)
C14 0.0209(11) 0.0242(10) 0.0288(11) -0.0003(9) 0.0023(10) 0.0004(9)
C15 0.0231(12) 0.0219(10) 0.0237(10) -0.0018(8) -0.0009(9) 0.0017(9)
C16 0.0245(13) 0.0287(12) 0.0334(13) -0.0003(10) -0.0037(10) -0.0016(10)
C17 0.0261(13) 0.0364(13) 0.0283(12) 0.0021(11) -0.0080(10) 0.0027(11)
C18 0.0309(13) 0.0277(12) 0.0255(11) 0.0039(10) 0.0009(11) 0.0051(10)
C19 0.0252(13) 0.0177(10) 0.0279(12) -0.0013(9) 0.0001(10) 0.0024(9)
C20 0.0233(11) 0.0166(9) 0.0221(10) -0.0048(8) 0.0009(9) 0.0051(9)
C21 0.0269(13) 0.0364(13) 0.0439(15) -0.0009(12) 0.0048(13) -0.0018(12)
C22 0.0357(15) 0.0461(15) 0.0214(11) 0.0005(10) -0.0088(11) -0.0120(13)
C23 0.0318(14) 0.0302(13) 0.0523(18) -0.0028(12) -0.0115(14) -0.0022(12)
N1 0.0241(10) 0.0238(9) 0.0189(9) 0.0003(7) -0.0013(8) -0.0003(8)
N2 0.0224(10) 0.0236(9) 0.0223(9) 0.0005(7) 0.0018(8) 0.0032(8)
O1 0.0243(9) 0.0297(8) 0.0198(8) -0.0013(7) 0.0022(7) 0.0028(7)
O2 0.0303(9) 0.0254(8) 0.0191(7) -0.0003(6) 0.0007(7) 0.0079(7)
O3 0.0227(8) 0.0203(7) 0.0223(7) -0.0024(6) -0.0041(7) 0.0002(7)
O4 0.0266(10) 0.0234(8) 0.0368(9) 0.0039(7) 0.0015(8) -0.0022(8)
Al1 0.0200(3) 0.0209(3) 0.0174(3) -0.0017(2) -0.0011(3) 0.0009(3)

loop_
_atom_type_symbol
_atom_type_description
_atom_type_scat_dispersion_real
_atom_type_scat_dispersion_imag
_atom_type_scat_source
C C 0.0181 0.0091 'International Tables Vol C Tables 4.2.6.8 and 6.1.1.4'
H H 0.0000 0.0000 'International Tables Vol C Tables 4.2.6.8 and 6.1.1.4'
Al Al 0.2130 0.2455 'International Tables Vol C Tables 4.2.6.8 and 6.1.1.4'
N N 0.0311 0.0180 'International Tables Vol C Tables 4.2.6.8 and 6.1.1.4'
O O 0.0492 0.0322 'International Tables Vol C Tables 4.2.6.8 and 6.1.1.4'

loop_
_geom_angle_atom_site_label_1
_geom_angle_atom_site_label_2
_geom_angle_atom_site_label_3
_geom_angle
_geom_angle_site_symmetry_1
_geom_angle_site_symmetry_3
_geom_angle_publ_flag
H1A C1 H1B 109.5 . . ?
H1A C1 H1C 109.5 . . ?
H1B C1 H1C 109.5 . . ?
O1 C1 H1A 109.5 . . ?
O1 C1 H1B 109.5 . . ?
O1 C1 H1C 109.5 . . ?
C7 C2 C3 120.7(2) . . ?
O1 C2 C3 114.6(2) . . ?
O1 C2 C7 124.7(2) . . ?
C4 C3 C2 117.9(2) . . ?
O2 C3 C2 118.9(2) . . ?
O2 C3 C4 123.2(2) . . ?
C3 C4 C5 120.7(2) . . ?
C3 C4 C8 121.4(2) . . ?
C5 C4 C8 117.8(2) . . ?
C4 C5 H5 120.0 . . ?
C6 C5 C4 120.0(2) . . ?
C6 C5 H5 120.0 . . ?
C5 C6 H6 119.8 . . ?
C5 C6 C7 120.4(2) . . ?
C7 C6 H6 119.8 . . ?
C2 C7 C6 120.2(2) . . ?
C2 C7 H7 119.9 . . ?
C6 C7 H7 119.9 . . ?
C4 C8 H8 117.6 . . ?
N1 C8 C4 124.9(2) . . ?
N1 C8 H8 117.6 . . ?
H9A C9 H9B 107.9 . . ?
C10 C9 H9A 109.2 . . ?
C10 C9 H9B 109.2 . . ?
N1 C9 H9A 109.2 . . ?
N1 C9 H9B 109.2 . . ?
N1 C9 C10 112.2(2) . . ?
C9 C10 C11 111.6(2) . . ?
C9 C10 C12 107.9(2) . . ?
C9 C10 C13 109.7(2) . . ?
C11 C10 C12 109.9(2) . . ?
C11 C10 C13 110.8(2) . . ?
C13 C10 C12 106.7(2) . . ?
C10 C11 H11A 109.5 . . ?
C10 C11 H11B 109.5 . . ?
C10 C11 H11C 109.5 . . ?
H11A C11 H11B 109.5 . . ?
H11A C11 H11C 109.5 . . ?
H11B C11 H11C 109.5 . . ?
C10 C12 H12A 109.5 . . ?
C10 C12 H12B 109.5 . . ?
C10 C12 H12C 109.5 . . ?
H12A C12 H12B 109.5 . . ?
H12A C12 H12C 109.5 . . ?
H12B C12 H12C 109.5 . . ?
C10 C13 H13A 108.5 . . ?
C10 C13 H13B 108.5 . . ?
H13A C13 H13B 107.5 . . ?
N2 C13 C10 115.0(2) . . ?
N2 C13 H13A 108.5 . . ?
N2 C13 H13B 108.5 . . ?
C15 C14 H14 117.1 . . ?
N2 C14 H14 117.1 . . ?
N2 C14 C15 125.8(2) . . ?
C16 C15 C14 118.8(2) . . ?
C16 C15 C20 121.4(2) . . ?
C20 C15 C14 119.4(2) . . ?
C15 C16 H16 119.9 . . ?
C17 C16 C15 120.2(2) . . ?
C17 C16 H16 119.9 . . ?
C16 C17 H17 120.5 . . ?
C16 C17 C18 119.1(2) . . ?
C18 C17 H17 120.5 . . ?
C17 C18 H18 119.1 . . ?
C19 C18 C17 121.8(2) . . ?
C19 C18 H18 119.1 . . ?
C18 C19 C20 121.0(2) . . ?
C18 C19 O4 119.1(2) . . ?
O4 C19 C20 119.9(2) . . ?
C19 C20 C15 116.5(2) . . ?
O3 C20 C15 122.3(2) . . ?
O3 C20 C19 121.1(2) . . ?
H21A C21 H21B 109.5 . . ?
H21A C21 H21C 109.5 . . ?
H21B C21 H21C 109.5 . . ?
O4 C21 H21A 109.5 . . ?
O4 C21 H21B 109.5 . . ?
O4 C21 H21C 109.5 . . ?
H22A C22 H22B 107.1 . . ?
C23 C22 H22A 107.8 . . ?
C23 C22 H22B 107.8 . . ?
C23 C22 Al1 118.12(19) . . ?
Al1 C22 H22A 107.8 . . ?
Al1 C22 H22B 107.8 . . ?
C22 C23 H23A 109.5 . . ?
C22 C23 H23B 109.5 . . ?
C22 C23 H23C 109.5 . . ?
H23A C23 H23B 109.5 . . ?
H23A C23 H23C 109.5 . . ?
H23B C23 H23C 109.5 . . ?
C8 N1 C9 116.3(2) . . ?
C8 N1 Al1 124.24(17) . . ?
C9 N1 Al1 118.79(15) . . ?
C13 N2 Al1 123.56(17) . . ?
C14 N2 C13 116.0(2) . . ?
C14 N2 Al1 120.40(17) . . ?
C2 O1 C1 116.62(19) . . ?
C3 O2 Al1 132.85(15) . . ?
C20 O3 Al1 124.12(14) . . ?
C19 O4 C21 114.67(18) . . ?
C22 Al1 N1 91.41(10) . . ?
C22 Al1 N2 119.80(11) . . ?
N2 Al1 N1 84.48(9) . . ?
O2 Al1 C22 120.55(11) . . ?
O2 Al1 N1 87.95(8) . . ?
O2 Al1 N2 119.28(9) . . ?
O2 Al1 O3 88.78(8) . . ?
O3 Al1 C22 100.37(10) . . ?
O3 Al1 N1 167.79(9) . . ?
O3 Al1 N2 86.87(8) . . ?

loop_
_geom_bond_atom_site_label_1
_geom_bond_atom_site_label_2
_geom_bond_distance
_geom_bond_site_symmetry_2
_geom_bond_publ_flag
C1 H1A 0.9800 . ?
C1 H1B 0.9800 . ?
C1 H1C 0.9800 . ?
C1 O1 1.428(3) . ?
C2 C3 1.421(3) . ?
C2 C7 1.379(4) . ?
C2 O1 1.367(3) . ?
C3 C4 1.405(3) . ?
C3 O2 1.320(3) . ?
C4 C5 1.411(3) . ?
C4 C8 1.446(3) . ?
C5 H5 0.9500 . ?
C5 C6 1.367(4) . ?
C6 H6 0.9500 . ?
C6 C7 1.406(4) . ?
C7 H7 0.9500 . ?
C8 H8 0.9500 . ?
C8 N1 1.289(3) . ?
C9 H9A 0.9900 . ?
C9 H9B 0.9900 . ?
C9 C10 1.527(4) . ?
C9 N1 1.472(3) . ?
C10 C11 1.527(4) . ?
C10 C12 1.537(3) . ?
C10 C13 1.529(4) . ?
C11 H11A 0.9800 . ?
C11 H11B 0.9800 . ?
C11 H11C 0.9800 . ?
C12 H12A 0.9800 . ?
C12 H12B 0.9800 . ?
C12 H12C 0.9800 . ?
C13 H13A 0.9900 . ?
C13 H13B 0.9900 . ?
C13 N2 1.473(3) . ?
C14 H14 0.9500 . ?
C14 C15 1.442(3) . ?
C14 N2 1.292(3) . ?
C15 C16 1.406(3) . ?
C15 C20 1.418(3) . ?
C16 H16 0.9500 . ?
C16 C17 1.375(4) . ?
C17 H17 0.9500 . ?
C17 C18 1.395(4) . ?
C18 H18 0.9500 . ?
C18 C19 1.369(4) . ?
C19 C20 1.419(3) . ?
C19 O4 1.377(3) . ?
C20 O3 1.309(3) . ?
C21 H21A 0.9800 . ?
C21 H21B 0.9800 . ?
C21 H21C 0.9800 . ?
C21 O4 1.431(3) . ?
C22 H22A 0.9900 . ?
C22 H22B 0.9900 . ?
C22 C23 1.517(4) . ?
C22 Al1 1.984(3) . ?
C23 H23A 0.9800 . ?
C23 H23B 0.9800 . ?
C23 H23C 0.9800 . ?
N1 Al1 2.082(2) . ?
N2 Al1 2.020(2) . ?
O2 Al1 1.8016(18) . ?
O3 Al1 1.8482(17) . ?
